data_4061217
loop_
_publ_author_name
'Oberbeckmann-Winter, Nicola'
'Braunstein, Pierre'
'Welter, Richard'

_publ_section_title
;
 Electrophilic Activation: Unexpected Metal--Metal Bond-Assisted Tl+ Chelation
 by a Pt-Benzyl Moiety Instead of Chloride Abstraction
;
_journal_coden_ASTM ORGND7
_journal_issue 26
_journal_name_full Organometallics
_journal_page_first 6311
_journal_page_last 6318
_journal_paper_doi 10.1021/om049282s
_journal_volume 23
_journal_year 2004
_chemical_formula_moiety 'C23 H23 Cl N O P Pt Tl, P F6'
_chemical_formula_sum 'C23 H23 Cl F6 N O P2 Pt Tl'
_chemical_formula_weight 940.27
_space_group_IT_number 2
_symmetry_cell_setting triclinic
_symmetry_space_group_name_Hall '-P 1'
_symmetry_space_group_name_H-M 'P -1'
_cell_angle_alpha 80.83(3)
_cell_angle_beta 72.74(3)
_cell_angle_gamma 84.38(3)
_cell_formula_units_Z 2
_cell_length_a 8.8640(10)
_cell_length_b 11.2870(10)
_cell_length_c 13.9840(10)
_cell_measurement_temperature 173(2)
_cell_volume 1317.1(2)
_diffrn_ambient_temperature 173(2)
_exptl_crystal_density_diffrn 2.371
_cod_database_code 4061217

loop_
_symmetry_equiv_pos_as_xyz
'x, y, z'
'-x, -y, -z'

loop_
_atom_site_label
_atom_site_type_symbol
_atom_site_fract_x
_atom_site_fract_y
_atom_site_fract_z
_atom_site_U_iso_or_equiv
_atom_site_adp_type
_atom_site_occupancy
_atom_site_symmetry_multiplicity
_atom_site_calc_flag
_atom_site_refinement_flags
_atom_site_disorder_assembly
_atom_site_disorder_group
Pt Pt 0.81660(2) 0.265278(17) 0.371819(15) 0.02210(8) Uani 1 1 d . . .
Tl Tl 0.50649(3) 0.41962(2) 0.377457(18) 0.03653(9) Uani 1 1 d . . .
P1 P 0.89498(14) 0.19528(12) 0.22630(10) 0.0224(3) Uani 1 1 d . . .
Cl Cl 0.73834(17) 0.36234(14) 0.52041(11) 0.0363(3) Uani 1 1 d . . .
C1 C 0.6705(6) 0.1239(5) 0.4425(4) 0.0249(11) Uani 1 1 d . . .
H1A H 0.6953 0.0610 0.3996 0.030 Uiso 1 1 calc . . .
H1B H 0.6941 0.0910 0.5053 0.030 Uiso 1 1 calc . . .
N N 0.9807(5) 0.3964(4) 0.2956(4) 0.0281(10) Uani 1 1 d . . .
C18 C 0.7423(6) 0.1707(5) 0.1704(4) 0.0240(11) Uani 1 1 d . . .
C23 C 0.6979(6) 0.0565(5) 0.1723(4) 0.0270(11) Uani 1 1 d . . .
H23 H 0.7550 -0.0099 0.1952 0.032 Uiso 1 1 calc . . .
C12 C 1.0211(6) 0.0599(5) 0.2197(4) 0.0262(11) Uani 1 1 d . . .
C17 C 1.0865(7) 0.0168(6) 0.1270(5) 0.0382(14) Uani 1 1 d . . .
H17 H 1.0612 0.0557 0.0695 0.046 Uiso 1 1 calc . . .
P2 P 0.70951(17) 0.66031(14) 0.15370(12) 0.0333(3) Uani 1 1 d . . .
F6 F 0.7422(5) 0.5867(4) 0.2542(3) 0.0589(11) Uani 1 1 d . . .
F1 F 0.8214(6) 0.5665(5) 0.0899(4) 0.0824(16) Uani 1 1 d . . .
F3 F 0.8530(6) 0.7381(5) 0.1394(5) 0.0896(18) Uani 1 1 d . . .
F2 F 0.6759(5) 0.7338(4) 0.0556(3) 0.0598(11) Uani 1 1 d . . .
F4 F 0.5948(7) 0.7510(5) 0.2199(3) 0.0833(16) Uani 1 1 d . . .
F5 F 0.5620(5) 0.5802(5) 0.1710(4) 0.0774(15) Uani 1 1 d . . .
C22 C 0.5681(6) 0.0402(5) 0.1402(4) 0.0335(13) Uani 1 1 d . . .
H22 H 0.5386 -0.0369 0.1413 0.040 Uiso 1 1 calc . . .
C19 C 0.6564(6) 0.2719(5) 0.1359(4) 0.0312(12) Uani 1 1 d . . .
H19 H 0.6849 0.3493 0.1350 0.037 Uiso 1 1 calc . . .
C2 C 0.4986(6) 0.1576(5) 0.4652(4) 0.0259(11) Uani 1 1 d . . .
C10 C 1.0484(6) 0.3986(5) 0.2012(5) 0.0333(13) Uani 1 1 d . . .
C11 C 1.0161(6) 0.3144(5) 0.1394(5) 0.0321(12) Uani 1 1 d . . .
H11A H 1.1147 0.2793 0.0999 0.039 Uiso 1 1 calc . . .
H11B H 0.9596 0.3568 0.0933 0.039 Uiso 1 1 calc . . .
O O 1.1535(5) 0.4805(4) 0.1561(4) 0.0441(11) Uani 1 1 d . . .
C7 C 0.4130(6) 0.1948(5) 0.5574(4) 0.0303(12) Uani 1 1 d . . .
H7 H 0.4637 0.1947 0.6069 0.036 Uiso 1 1 calc . . .
C3 C 0.4173(6) 0.1560(5) 0.3928(4) 0.0315(12) Uani 1 1 d . . .
H3 H 0.4699 0.1289 0.3314 0.038 Uiso 1 1 calc . . .
C21 C 0.4826(7) 0.1397(6) 0.1065(5) 0.0386(14) Uani 1 1 d . . .
H21 H 0.3944 0.1291 0.0864 0.046 Uiso 1 1 calc . . .
C6 C 0.2549(7) 0.2317(6) 0.5770(5) 0.0402(14) Uani 1 1 d . . .
H6 H 0.2005 0.2563 0.6391 0.048 Uiso 1 1 calc . . .
C4 C 0.2575(7) 0.1950(6) 0.4133(5) 0.0404(15) Uani 1 1 d . . .
H4 H 0.2056 0.1956 0.3644 0.048 Uiso 1 1 calc . . .
C20 C 0.5279(7) 0.2532(6) 0.1030(5) 0.0387(14) Uani 1 1 d . . .
H20 H 0.4719 0.3189 0.0783 0.046 Uiso 1 1 calc . . .
C13 C 1.0597(6) 0.0015(5) 0.3042(5) 0.0329(13) Uani 1 1 d . . .
H13 H 1.0156 0.0293 0.3662 0.040 Uiso 1 1 calc . . .
C14 C 1.1647(7) -0.0990(6) 0.2970(6) 0.0451(16) Uani 1 1 d . . .
H14 H 1.1909 -0.1383 0.3541 0.054 Uiso 1 1 calc . . .
C16 C 1.1900(7) -0.0850(6) 0.1211(6) 0.0473(17) Uani 1 1 d . . .
H16 H 1.2319 -0.1152 0.0600 0.057 Uiso 1 1 calc . . .
C8 C 1.0402(7) 0.4947(6) 0.3312(6) 0.0444(16) Uani 1 1 d . . .
H8A H 1.1011 0.4632 0.3778 0.053 Uiso 1 1 calc . . .
H8B H 0.9541 0.5480 0.3636 0.053 Uiso 1 1 calc . . .
C5 C 0.1765(7) 0.2323(6) 0.5039(5) 0.0405(14) Uani 1 1 d . . .
H5 H 0.0703 0.2577 0.5167 0.049 Uiso 1 1 calc . . .
C15 C 1.2296(7) -0.1400(6) 0.2051(6) 0.0472(17) Uani 1 1 d . . .
H15 H 1.3014 -0.2062 0.2003 0.057 Uiso 1 1 calc . . .
C9 C 1.1455(8) 0.5594(6) 0.2316(6) 0.0540(19) Uani 1 1 d . . .
H9A H 1.0987 0.6381 0.2140 0.065 Uiso 1 1 calc . . .
H9B H 1.2501 0.5686 0.2372 0.065 Uiso 1 1 calc . . .

loop_
_atom_site_aniso_label
_atom_site_aniso_U_11
_atom_site_aniso_U_22
_atom_site_aniso_U_33
_atom_site_aniso_U_23
_atom_site_aniso_U_13
_atom_site_aniso_U_12
Pt 0.01970(11) 0.01941(12) 0.02955(13) -0.00497(8) -0.01007(8) -0.00022(8)
Tl 0.03437(14) 0.03024(15) 0.04400(16) 0.00013(11) -0.01358(11) 0.00187(10)
P1 0.0190(6) 0.0206(7) 0.0274(7) -0.0028(5) -0.0061(5) -0.0024(5)
Cl 0.0399(7) 0.0357(8) 0.0392(8) -0.0164(6) -0.0160(6) 0.0034(6)
C1 0.026(2) 0.019(3) 0.029(3) 0.001(2) -0.007(2) -0.006(2)
N 0.022(2) 0.020(2) 0.048(3) -0.005(2) -0.017(2) -0.0058(17)
C18 0.021(2) 0.029(3) 0.022(3) -0.004(2) -0.007(2) 0.001(2)
C23 0.029(3) 0.023(3) 0.030(3) -0.004(2) -0.010(2) 0.001(2)
C12 0.022(2) 0.020(3) 0.037(3) -0.006(2) -0.008(2) -0.003(2)
C17 0.028(3) 0.034(4) 0.051(4) -0.014(3) -0.009(3) 0.004(2)
P2 0.0318(7) 0.0311(8) 0.0361(8) 0.0004(6) -0.0125(6) 0.0040(6)
F6 0.063(3) 0.055(3) 0.062(3) 0.019(2) -0.037(2) -0.004(2)
F1 0.093(4) 0.056(3) 0.073(3) -0.007(3) 0.004(3) 0.031(3)
F3 0.082(3) 0.067(3) 0.128(5) 0.033(3) -0.056(3) -0.041(3)
F2 0.071(3) 0.067(3) 0.036(2) 0.0039(19) -0.0198(19) 0.017(2)
F4 0.117(4) 0.075(3) 0.046(3) -0.019(2) -0.017(3) 0.049(3)
F5 0.062(3) 0.099(4) 0.078(3) 0.013(3) -0.034(2) -0.036(3)
C22 0.031(3) 0.035(3) 0.039(3) -0.008(3) -0.014(2) -0.005(2)
C19 0.032(3) 0.024(3) 0.037(3) -0.003(2) -0.009(2) 0.000(2)
C2 0.024(2) 0.022(3) 0.030(3) -0.002(2) -0.004(2) -0.004(2)
C10 0.020(2) 0.025(3) 0.053(4) 0.002(3) -0.012(3) -0.004(2)
C11 0.026(3) 0.026(3) 0.041(3) -0.001(2) -0.004(2) -0.006(2)
O 0.036(2) 0.031(2) 0.062(3) 0.003(2) -0.010(2) -0.0127(19)
C7 0.029(3) 0.033(3) 0.028(3) -0.003(2) -0.008(2) -0.006(2)
C3 0.034(3) 0.035(3) 0.028(3) -0.002(2) -0.010(2) -0.014(2)
C21 0.031(3) 0.045(4) 0.044(4) -0.008(3) -0.016(3) -0.002(3)
C6 0.035(3) 0.038(4) 0.041(4) -0.007(3) -0.001(3) -0.003(3)
C4 0.033(3) 0.047(4) 0.045(4) -0.005(3) -0.017(3) -0.006(3)
C20 0.037(3) 0.044(4) 0.038(3) -0.003(3) -0.020(3) 0.011(3)
C13 0.027(3) 0.030(3) 0.045(3) -0.003(3) -0.017(2) -0.002(2)
C14 0.038(3) 0.027(3) 0.075(5) 0.005(3) -0.029(3) -0.001(3)
C16 0.033(3) 0.038(4) 0.067(5) -0.024(4) -0.002(3) -0.002(3)
C8 0.044(3) 0.029(3) 0.071(5) -0.016(3) -0.028(3) -0.006(3)
C5 0.026(3) 0.040(4) 0.051(4) -0.001(3) -0.008(3) 0.002(2)
C15 0.029(3) 0.021(3) 0.092(6) -0.010(3) -0.016(3) -0.002(2)
C9 0.048(4) 0.031(4) 0.089(6) -0.002(4) -0.025(4) -0.020(3)

loop_
_geom_bond_atom_site_label_1
_geom_bond_atom_site_label_2
_geom_bond_distance
_geom_bond_site_symmetry_2
_geom_bond_publ_flag
Pt C1 2.084(5) . ?
Pt N 2.107(4) . ?
Pt P1 2.1940(14) . ?
Pt Cl 2.3918(15) . ?
Pt Tl 3.0942(9) . ?
P1 C12 1.801(5) . ?
P1 C18 1.813(5) . ?
P1 C11 1.851(6) . ?
C1 C2 1.485(7) . ?
C1 H1A 0.9700 . ?
C1 H1B 0.9700 . ?
N C10 1.275(7) . ?
N C8 1.485(7) . ?
C18 C23 1.378(8) . ?
C18 C19 1.411(7) . ?
C23 C22 1.390(7) . ?
C23 H23 0.9300 . ?
C12 C13 1.376(8) . ?
C12 C17 1.397(8) . ?
C17 C16 1.395(9) . ?
C17 H17 0.9300 . ?
P2 F3 1.562(5) . ?
P2 F1 1.573(5) . ?
P2 F4 1.574(5) . ?
P2 F2 1.578(4) . ?
P2 F5 1.600(4) . ?
P2 F6 1.604(4) . ?
C22 C21 1.390(8) . ?
C22 H22 0.9300 . ?
C19 C20 1.394(8) . ?
C19 H19 0.9300 . ?
C2 C7 1.394(7) . ?
C2 C3 1.409(7) . ?
C10 O 1.325(7) . ?
C10 C11 1.481(8) . ?
C11 H11A 0.9700 . ?
C11 H11B 0.9700 . ?
O C9 1.468(9) . ?
C7 C6 1.381(8) . ?
C7 H7 0.9300 . ?
C3 C4 1.400(8) . ?
C3 H3 0.9300 . ?
C21 C20 1.369(9) . ?
C21 H21 0.9300 . ?
C6 C5 1.395(9) . ?
C6 H6 0.9300 . ?
C4 C5 1.368(9) . ?
C4 H4 0.9300 . ?
C20 H20 0.9300 . ?
C13 C14 1.391(8) . ?
C13 H13 0.9300 . ?
C14 C15 1.376(10) . ?
C14 H14 0.9300 . ?
C16 C15 1.363(10) . ?
C16 H16 0.9300 . ?
C8 C9 1.543(10) . ?
C8 H8A 0.9700 . ?
C8 H8B 0.9700 . ?
C5 H5 0.9300 . ?
C15 H15 0.9300 . ?
C9 H9A 0.9700 . ?
C9 H9B 0.9700 . ?
